data_2009221
loop_
_publ_author_name
'Pr\"ohl, Hans-Heinrich'
'N\"aveke, Martina'
'Jones, Peter G.'
'Blaschette, Armand'

_publ_section_title
;
 Polysulfonylamines. CXXI. Three <i>N</i>,<i>N</i>-disulfonylated
 1-adamantylamines
;
_journal_issue 12
_journal_name_full 'Acta Crystallographica Section C'
_journal_page_first 2080
_journal_page_last 2084
_journal_paper_doi 10.1107/S0108270199011646
_journal_volume 55
_journal_year 1999
_chemical_formula_sum 'C12 H21 N O4 S2'
_chemical_formula_weight 307.42
_chemical_name_systematic
;
 N,N-bis(methanesulfonyl)-1-adamantylamine
;
_space_group_IT_number 14
_symmetry_cell_setting monoclinic
_symmetry_space_group_name_Hall '-P 2ybc'
_symmetry_space_group_name_H-M 'P 1 21/c 1'
_audit_creation_method SHELXL-97
_cell_angle_alpha 90.00
_cell_angle_beta 93.05(2)
_cell_angle_gamma 90.00
_cell_formula_units_Z 4
_cell_length_a 6.3450(15)
_cell_length_b 10.242(3)
_cell_length_c 21.554(6)
_cell_measurement_reflns_used 50
_cell_measurement_temperature 178(2)
_cell_measurement_theta_max 12.5
_cell_measurement_theta_min 3
_cell_volume 1398.7(7)
_computing_cell_refinement 'P3 software'
_computing_data_collection 'P3 software (Nicolet, 1987)'
_computing_data_reduction 'XDISK in P3 software'
_computing_molecular_graphics 'XP (Siemens, 1994)'
_computing_publication_material SHELXL97
_computing_structure_refinement 'SHELXL97 (Sheldrick, 1997)'
_computing_structure_solution 'SHELXS97 (Sheldrick, 1990)'
_diffrn_ambient_temperature 178(2)
_diffrn_measured_fraction_theta_full 0.997
_diffrn_measured_fraction_theta_max 0.997
_diffrn_measurement_device_type 'Nicolet R3'
_diffrn_measurement_method \w-scans
_diffrn_radiation_monochromator graphite
_diffrn_radiation_source 'fine-focus sealed tube'
_diffrn_radiation_type MoK\a
_diffrn_radiation_wavelength 0.71073
_diffrn_reflns_av_R_equivalents 0.0265
_diffrn_reflns_av_sigmaI/netI 0.0226
_diffrn_reflns_limit_h_max 1
_diffrn_reflns_limit_h_min -7
_diffrn_reflns_limit_k_max 12
_diffrn_reflns_limit_k_min 0
_diffrn_reflns_limit_l_max 25
_diffrn_reflns_limit_l_min -25
_diffrn_reflns_number 3172
_diffrn_reflns_theta_full 25.00
_diffrn_reflns_theta_max 25.00
_diffrn_reflns_theta_min 3.22
_diffrn_standards_decay_% 0
_diffrn_standards_interval_count 147
_diffrn_standards_number 3
_exptl_absorpt_coefficient_mu 0.390
_exptl_absorpt_correction_type none
_exptl_crystal_colour colourless
_exptl_crystal_density_diffrn 1.460
_exptl_crystal_density_meas ?
_exptl_crystal_description prism
_exptl_crystal_F_000 656
_exptl_crystal_size_max 0.75
_exptl_crystal_size_mid 0.35
_exptl_crystal_size_min 0.30
_refine_diff_density_max 0.413
_refine_diff_density_min -0.348
_refine_ls_extinction_coef 0.0140(13)
_refine_ls_extinction_method 'SHELXL97 (Sheldrick, 1997)'
_refine_ls_goodness_of_fit_ref 1.041
_refine_ls_hydrogen_treatment constr
_refine_ls_matrix_type full
_refine_ls_number_parameters 175
_refine_ls_number_reflns 2472
_refine_ls_number_restraints 0
_refine_ls_restrained_S_all 1.041
_refine_ls_R_factor_all 0.0364
_refine_ls_R_factor_gt 0.0317
_refine_ls_shift/su_max 0.001
_refine_ls_shift/su_mean 0.000
_refine_ls_structure_factor_coef Fsqd
_refine_ls_weighting_details 'calc w = 1/[\s^2^(Fo^2^)+(0.0456P)^2^+0.9426P] where P=(Fo^2^+2Fc^2^)/3'
_refine_ls_weighting_scheme calc
_refine_ls_wR_factor_ref 0.0872
_reflns_number_gt 2214
_reflns_number_total 2472
_reflns_threshold_expression I>2\s(I)
_cod_data_source_file bm1364.cif
_cod_data_source_block I
_cod_depositor_comments
;
The following automatic conversions were performed:

'_exptl_crystal_density_meas' value 'not measured' was changed to '?'
- the value is perceived as not measured.

Automatic conversion script
Id: cif_fix_values 3008 2015-01-20 13:52:24Z robertas 
;
_cod_original_cell_volume 1398.7(6)
_cod_original_sg_symbol_H-M 'P 21/c'
_cod_database_code 2009221

loop_
_symmetry_equiv_pos_as_xyz
'x, y, z'
'-x, y+1/2, -z+1/2'
'-x, -y, -z'
'x, -y-1/2, z-1/2'

loop_
_atom_site_label
_atom_site_fract_x
_atom_site_fract_y
_atom_site_fract_z
_atom_site_U_iso_or_equiv
_atom_site_adp_type
_atom_site_calc_flag
_atom_site_refinement_flags
_atom_site_occupancy
_atom_site_disorder_assembly
_atom_site_disorder_group
_atom_site_type_symbol
S1 0.16962(7) 0.62242(4) 0.12286(2) 0.02365(15) Uani d . 1 . . S
S2 0.19927(7) 0.48411(4) 0.238085(19) 0.02403(15) Uani d . 1 . . S
O1 0.1646(2) 0.59624(13) 0.05764(6) 0.0297(3) Uani d . 1 . . O
O2 -0.0150(2) 0.67695(14) 0.14761(6) 0.0356(4) Uani d . 1 . . O
O3 0.3448(3) 0.39553(14) 0.26777(6) 0.0373(4) Uani d . 1 . . O
O4 0.2134(2) 0.61796(13) 0.25699(6) 0.0307(3) Uani d . 1 . . O
N 0.2313(2) 0.48025(14) 0.16093(6) 0.0202(3) Uani d . 1 . . N
C1 0.2624(3) 0.35286(16) 0.12319(7) 0.0181(4) Uani d . 1 . . C
C2 0.0582(3) 0.32072(17) 0.08435(8) 0.0206(4) Uani d . 1 . . C
H2A -0.0578 0.3041 0.1123 0.025 Uiso calc R 1 . . H
H2B 0.0177 0.3958 0.0574 0.025 Uiso calc R 1 . . H
C3 0.0934(3) 0.19935(18) 0.04416(8) 0.0257(4) Uani d . 1 . . C
H3 -0.0376 0.1812 0.0177 0.031 Uiso calc R 1 . . H
C4 0.2766(3) 0.2258(2) 0.00231(8) 0.0303(4) Uani d . 1 . . C
H4A 0.2438 0.3030 -0.0241 0.036 Uiso calc R 1 . . H
H4B 0.2960 0.1499 -0.0252 0.036 Uiso calc R 1 . . H
C5 0.4802(3) 0.25023(19) 0.04215(9) 0.0278(4) Uani d . 1 . . C
H5 0.5998 0.2645 0.0145 0.033 Uiso calc R 1 . . H
C6 0.5285(3) 0.13221(18) 0.08442(9) 0.0278(4) Uani d . 1 . . C
H6A 0.5488 0.0533 0.0589 0.033 Uiso calc R 1 . . H
H6B 0.6599 0.1479 0.1102 0.033 Uiso calc R 1 . . H
C7 0.3444(3) 0.11149(17) 0.12613(8) 0.0236(4) Uani d . 1 . . C
H7 0.3768 0.0357 0.1543 0.028 Uiso calc R 1 . . H
C8 0.3141(3) 0.23447(17) 0.16578(8) 0.0212(4) Uani d . 1 . . C
H8A 0.4445 0.2521 0.1917 0.025 Uiso calc R 1 . . H
H8B 0.1975 0.2202 0.1938 0.025 Uiso calc R 1 . . H
C9 0.1434(3) 0.08167(18) 0.08604(9) 0.0272(4) Uani d . 1 . . C
H9A 0.1647 0.0030 0.0604 0.033 Uiso calc R 1 . . H
H9B 0.0245 0.0648 0.1129 0.033 Uiso calc R 1 . . H
C10 0.4512(3) 0.37233(18) 0.08248(8) 0.0235(4) Uani d . 1 . . C
H10A 0.5807 0.3878 0.1091 0.028 Uiso calc R 1 . . H
H10B 0.4268 0.4496 0.0555 0.028 Uiso calc R 1 . . H
C11 0.3894(4) 0.7229(2) 0.14018(10) 0.0368(5) Uani d . 1 . . C
H11A 0.4014 0.7399 0.1850 0.044 Uiso calc R 1 . . H
H11B 0.3717 0.8057 0.1177 0.044 Uiso calc R 1 . . H
H11C 0.5175 0.6791 0.1275 0.044 Uiso calc R 1 . . H
C12 -0.0594(3) 0.4298(2) 0.24726(10) 0.0355(5) Uani d . 1 . . C
H12A -0.1590 0.4873 0.2242 0.043 Uiso calc R 1 . . H
H12B -0.0889 0.4311 0.2914 0.043 Uiso calc R 1 . . H
H12C -0.0749 0.3405 0.2313 0.043 Uiso calc R 1 . . H

loop_
_atom_site_aniso_label
_atom_site_aniso_U_11
_atom_site_aniso_U_22
_atom_site_aniso_U_33
_atom_site_aniso_U_12
_atom_site_aniso_U_13
_atom_site_aniso_U_23
S1 0.0323(3) 0.0164(2) 0.0218(2) 0.00229(17) -0.00312(18) 0.00131(16)
S2 0.0352(3) 0.0196(2) 0.0168(2) 0.00166(18) -0.00238(18) -0.00153(16)
O1 0.0460(8) 0.0228(7) 0.0197(6) 0.0028(6) -0.0036(6) 0.0037(5)
O2 0.0413(8) 0.0307(8) 0.0345(8) 0.0151(6) -0.0012(6) 0.0016(6)
O3 0.0578(9) 0.0317(8) 0.0208(7) 0.0133(7) -0.0120(6) -0.0015(6)
O4 0.0452(8) 0.0229(7) 0.0235(7) -0.0006(6) -0.0028(6) -0.0060(5)
N 0.0274(8) 0.0156(7) 0.0173(7) 0.0013(6) -0.0017(6) 0.0002(6)
C1 0.0199(8) 0.0157(8) 0.0186(8) 0.0008(6) -0.0007(6) -0.0023(7)
C2 0.0188(8) 0.0197(9) 0.0229(9) 0.0024(7) -0.0027(7) -0.0023(7)
C3 0.0259(9) 0.0226(9) 0.0276(9) 0.0040(7) -0.0087(7) -0.0066(8)
C4 0.0403(11) 0.0291(10) 0.0214(9) 0.0101(9) 0.0002(8) -0.0060(8)
C5 0.0259(9) 0.0311(10) 0.0271(9) 0.0063(8) 0.0073(7) -0.0005(8)
C6 0.0249(9) 0.0267(10) 0.0318(10) 0.0088(8) 0.0007(8) -0.0029(8)
C7 0.0263(9) 0.0175(9) 0.0266(9) 0.0046(7) -0.0030(7) 0.0003(7)
C8 0.0231(9) 0.0193(9) 0.0208(8) 0.0030(7) -0.0023(7) 0.0006(7)
C9 0.0271(9) 0.0180(9) 0.0362(10) 0.0004(7) -0.0031(8) -0.0054(8)
C10 0.0196(8) 0.0248(9) 0.0261(9) 0.0002(7) 0.0017(7) 0.0023(7)
C11 0.0520(13) 0.0244(10) 0.0338(11) -0.0129(9) -0.0008(9) 0.0010(8)
C12 0.0442(12) 0.0310(11) 0.0327(10) -0.0053(9) 0.0154(9) -0.0037(9)

loop_
_atom_type_symbol
_atom_type_description
_atom_type_scat_dispersion_real
_atom_type_scat_dispersion_imag
_atom_type_scat_source
C C 0.0033 0.0016 'International Tables Vol C Tables 4.2.6.8 and 6.1.1.4'
H H 0.0000 0.0000 'International Tables Vol C Tables 4.2.6.8 and 6.1.1.4'
N N 0.0061 0.0033 'International Tables Vol C Tables 4.2.6.8 and 6.1.1.4'
O O 0.0106 0.0060 'International Tables Vol C Tables 4.2.6.8 and 6.1.1.4'
S S 0.1246 0.1234 'International Tables Vol C Tables 4.2.6.8 and 6.1.1.4'

loop_
_geom_angle_atom_site_label_1
_geom_angle_atom_site_label_2
_geom_angle_atom_site_label_3
_geom_angle
_geom_angle_publ_flag
O2 S1 O1 117.72(9) ?
O2 S1 N 109.02(8) ?
O1 S1 N 107.78(8) ?
O2 S1 C11 110.45(10) ?
O1 S1 C11 107.15(10) ?
N S1 C11 103.80(9) ?
O3 S2 O4 116.97(9) ?
O3 S2 N 108.63(8) ?
O4 S2 N 107.11(8) ?
O3 S2 C12 109.63(11) ?
O4 S2 C12 108.45(9) ?
N S2 C12 105.44(9) ?
C1 N S1 119.76(11) y
C1 N S2 124.10(11) y
S2 N S1 114.68(8) y
C10 C1 C2 112.12(14) ?
C10 C1 C8 107.11(14) ?
C2 C1 C8 107.51(14) ?
C10 C1 N 108.33(13) ?
C2 C1 N 109.69(13) ?
C8 C1 N 112.10(13) ?
C3 C2 C1 109.61(13) ?
C9 C3 C4 110.29(15) ?
C9 C3 C2 109.66(15) ?
C4 C3 C2 109.03(15) ?
C3 C4 C5 109.99(15) ?
C4 C5 C6 109.85(16) ?
C4 C5 C10 109.06(15) ?
C6 C5 C10 109.31(15) ?
C7 C6 C5 108.91(14) ?
C6 C7 C9 109.61(16) ?
C6 C7 C8 109.59(15) ?
C9 C7 C8 110.56(14) ?
C7 C8 C1 109.93(13) ?
C3 C9 C7 108.41(15) ?
C1 C10 C5 109.72(14) ?

loop_
_geom_bond_atom_site_label_1
_geom_bond_atom_site_label_2
_geom_bond_site_symmetry_2
_geom_bond_distance
_geom_bond_publ_flag
N C1 . 1.556(2) y
S1 N . 1.7066(15) y
S2 N . 1.6864(15) y
S1 O2 . 1.4265(15) ?
S1 O1 . 1.4298(14) ?
S1 C11 . 1.757(2) ?
S2 O3 . 1.4221(15) ?
S2 O4 . 1.4317(14) ?
S2 C12 . 1.754(2) ?
C1 C10 . 1.535(2) ?
C1 C2 . 1.540(2) ?
C1 C8 . 1.545(2) ?
C2 C3 . 1.538(2) ?
C3 C9 . 1.529(3) ?
C3 C4 . 1.533(3) ?
C4 C5 . 1.533(3) ?
C5 C6 . 1.535(3) ?
C5 C10 . 1.540(3) ?
C6 C7 . 1.526(3) ?
C7 C9 . 1.533(3) ?
C7 C8 . 1.540(2) ?

loop_
_geom_hbond_atom_site_label_D
_geom_hbond_atom_site_label_H
_geom_hbond_atom_site_label_A
_geom_hbond_site_symmetry_A
_geom_hbond_distance_DH
_geom_hbond_distance_HA
_geom_hbond_distance_DA
_geom_hbond_angle_DHA
_geom_hbond_publ_flag
C2 H2B O1 . 0.99 2.25 2.965(2) 127.7 y
C10 H10B O1 . 0.99 2.24 2.958(2) 128.0 y
C8 H8A O3 . 0.99 2.31 2.747(2) 105.3 y
C2 H2B O1 3_565 0.99 2.68 3.410(2) 130.7 ?
C11 H11A O3 2_655 0.98 2.45 3.091(3) 122.8 ?
C12 H12C O4 2_545 0.98 2.46 3.339(3) 149.1 ?

loop_
_geom_torsion_atom_site_label_1
_geom_torsion_atom_site_label_2
_geom_torsion_atom_site_label_3
_geom_torsion_atom_site_label_4
_geom_torsion
_geom_torsion_publ_flag
O1 S1 N S2 -168.81(9) y
O2 S1 N S2 -39.96(11) y
O3 S2 N S1 -151.13(10) y
O4 S2 N S1 -23.94(12) y
O1 S1 N C1 -2.04(15) y
O2 S1 N C1 126.81(13) y
O3 S2 N C1 42.75(15) y
O4 S2 N C1 169.94(13) y
C12 S2 N C1 -74.69(15) ?
C12 S2 N S1 91.43(11) ?
C11 S1 N C1 -115.47(14) ?
C11 S1 N S2 77.76(11) ?
S2 N C1 C10 -131.69(13) ?
S1 N C1 C10 62.86(16) ?
S2 N C1 C2 105.63(15) ?
S1 N C1 C2 -59.82(16) ?
S2 N C1 C8 -13.72(19) ?
S1 N C1 C8 -179.17(11) ?
C10 C1 C2 C3 56.29(19) ?
C8 C1 C2 C3 -61.18(17) ?
N C1 C2 C3 176.69(13) ?
C1 C2 C3 C9 62.67(19) ?
C1 C2 C3 C4 -58.17(18) ?
C9 C3 C4 C5 -58.4(2) ?
C2 C3 C4 C5 62.10(19) ?
C3 C4 C5 C6 57.82(19) ?
C3 C4 C5 C10 -62.0(2) ?
C4 C5 C6 C7 -59.52(19) ?
C10 C5 C6 C7 60.11(19) ?
C5 C6 C7 C9 61.85(19) ?
C5 C6 C7 C8 -59.65(19) ?
C6 C7 C8 C1 61.08(18) ?
C9 C7 C8 C1 -59.85(19) ?
C10 C1 C8 C7 -61.01(17) ?
C2 C1 C8 C7 59.67(17) ?
N C1 C8 C7 -179.70(13) ?
C4 C3 C9 C7 59.83(19) ?
C2 C3 C9 C7 -60.25(19) ?
C6 C7 C9 C3 -61.82(18) ?
C8 C7 C9 C3 59.10(19) ?
C2 C1 C10 C5 -56.19(19) ?
C8 C1 C10 C5 61.51(18) ?
N C1 C10 C5 -177.38(13) ?
C4 C5 C10 C1 58.03(19) ?
C6 C5 C10 C1 -62.08(19) ?
